data_4103496
loop_
_publ_author_name
'Zaozao Qiu'
'Zuowei Xie'

_publ_section_title
;
 Palladium/Nickel-Cocatalyzed Cycloaddition of 1,3-Dehydro-o-Carborane
 with Alkynes. Facile Synthesis of C,B-Substituted Carboranes
;
_journal_name_full 'Journal of the American Chemical Society'
_journal_page_first 16085
_journal_page_last 16093
_journal_paper_doi 10.1021/ja1058789
_journal_volume 132
_journal_year 2010
_chemical_formula_sum 'C15 H32 B10'
_chemical_formula_weight 320.51
_chemical_name_systematic
; 
 ? 
;
_space_group_IT_number 33
_symmetry_cell_setting orthorhombic
_symmetry_space_group_name_Hall 'P 2c -2n'
_symmetry_space_group_name_H-M 'P n a 21'
_atom_sites_solution_hydrogens geom
_atom_sites_solution_primary direct
_atom_sites_solution_secondary difmap
_audit_creation_method SHELXL-97
_cell_angle_alpha 90.00
_cell_angle_beta 90.00
_cell_angle_gamma 90.00
_cell_formula_units_Z 4
_cell_length_a 17.164(15)
_cell_length_b 9.756(9)
_cell_length_c 12.097(11)
_cell_measurement_temperature 296(2)
_cell_volume 2026(3)
_computing_cell_refinement 'BRUKER KAPPA APEXII DUO DIFFRACTOMETER'
_computing_data_collection 'BRUKER KAPPA APEXII DUO DIFFRACTOMETER'
_computing_data_reduction 'BRUKER KAPPA APEXII DUO DIFFRACTOMETER'
_computing_molecular_graphics 'SIEMENS SHELXTL'
_computing_publication_material 'SIEMENS SHELXTL'
_computing_structure_refinement 'SHELXL-97 (Sheldrick, 2008)'
_computing_structure_solution 'SHELXS-97 (Sheldrick, 2008)'
_diffrn_ambient_temperature 296(2)
_diffrn_measured_fraction_theta_full 1.000
_diffrn_measured_fraction_theta_max 1.000
_diffrn_measurement_device_type 'BRUKER KAPPA APEXII DUO DIFFRACTOMETER'
_diffrn_measurement_method 'OMEGA SCAN'
_diffrn_radiation_monochromator graphite
_diffrn_radiation_source 'fine-focus sealed tube'
_diffrn_radiation_type MoK\a
_diffrn_radiation_wavelength 0.71073
_diffrn_reflns_av_R_equivalents 0.0662
_diffrn_reflns_av_sigmaI/netI 0.0416
_diffrn_reflns_limit_h_max 20
_diffrn_reflns_limit_h_min -20
_diffrn_reflns_limit_k_max 11
_diffrn_reflns_limit_k_min -11
_diffrn_reflns_limit_l_max 14
_diffrn_reflns_limit_l_min -6
_diffrn_reflns_number 25505
_diffrn_reflns_theta_full 25.00
_diffrn_reflns_theta_max 25.00
_diffrn_reflns_theta_min 2.37
_exptl_absorpt_coefficient_mu 0.051
_exptl_absorpt_correction_T_max 1.00000
_exptl_absorpt_correction_T_min 0.680586
_exptl_absorpt_correction_type multi-scan
_exptl_crystal_colour colourless
_exptl_crystal_density_diffrn 1.051
_exptl_crystal_density_method 'not measured'
_exptl_crystal_description block
_exptl_crystal_F_000 688
_exptl_crystal_size_max 0.40
_exptl_crystal_size_mid 0.30
_exptl_crystal_size_min 0.20
_refine_diff_density_max 0.155
_refine_diff_density_min -0.188
_refine_diff_density_rms 0.033
_refine_ls_abs_structure_details 'Flack H D (1983), Acta Cryst. A39, 876-881'
_refine_ls_abs_structure_Flack 0(5)
_refine_ls_extinction_method none
_refine_ls_goodness_of_fit_ref 1.082
_refine_ls_hydrogen_treatment riding
_refine_ls_matrix_type full
_refine_ls_number_parameters 226
_refine_ls_number_reflns 2873
_refine_ls_number_restraints 1
_refine_ls_restrained_S_all 1.082
_refine_ls_R_factor_all 0.0838
_refine_ls_R_factor_gt 0.0484
_refine_ls_shift/su_max 0.001
_refine_ls_shift/su_mean 0.000
_refine_ls_structure_factor_coef Fsqd
_refine_ls_weighting_details 'calc w=1/[\s^2^(Fo^2^)+(0.0503P)^2^+0.5470P] where P=(Fo^2^+2Fc^2^)/3'
_refine_ls_weighting_scheme calc
_refine_ls_wR_factor_gt 0.1062
_refine_ls_wR_factor_ref 0.1257
_reflns_number_gt 2060
_reflns_number_total 2873
_reflns_threshold_expression >2sigma(I)
_cod_data_source_file ja1058789_si_001_2.cif
_cod_data_source_block 4b
_cod_database_code 4103496

loop_
_symmetry_equiv_pos_as_xyz
'x, y, z'
'-x, -y, z+1/2'
'x+1/2, -y+1/2, z'
'-x+1/2, y+1/2, z+1/2'

loop_
_atom_site_label
_atom_site_type_symbol
_atom_site_fract_x
_atom_site_fract_y
_atom_site_fract_z
_atom_site_U_iso_or_equiv
_atom_site_adp_type
_atom_site_occupancy
_atom_site_symmetry_multiplicity
_atom_site_calc_flag
_atom_site_refinement_flags
C1 C 0.31780(17) 0.6068(3) 0.4427(3) 0.0417(7) Uani 1 1 d .
C2 C 0.27829(16) 0.5004(3) 0.5422(3) 0.0435(8) Uani 1 1 d .
C11 C 0.3024(2) 0.5246(4) 0.6601(3) 0.0566(10) Uani 1 1 d .
H11A H 0.2586 0.5576 0.7016 0.085 Uiso 1 1 calc R
H11B H 0.3435 0.5913 0.6622 0.085 Uiso 1 1 calc R
H11C H 0.3205 0.4402 0.6917 0.085 Uiso 1 1 calc R
C12 C 0.37682(16) 0.7116(3) 0.4784(2) 0.0378(7) Uani 1 1 d .
C13 C 0.3527(2) 0.8602(3) 0.4647(3) 0.0534(9) Uani 1 1 d .
H13A H 0.3727 0.9132 0.5263 0.064 Uiso 1 1 calc R
H13B H 0.2963 0.8662 0.4661 0.064 Uiso 1 1 calc R
C14 C 0.3827(2) 0.9216(4) 0.3567(3) 0.0729(12) Uani 1 1 d .
H14A H 0.3662 1.0154 0.3512 0.109 Uiso 1 1 calc R
H14B H 0.3622 0.8705 0.2954 0.109 Uiso 1 1 calc R
H14C H 0.4386 0.9176 0.3556 0.109 Uiso 1 1 calc R
C15 C 0.44874(15) 0.6732(3) 0.5120(2) 0.0368(7) Uani 1 1 d .
C16 C 0.50325(18) 0.7829(3) 0.5567(3) 0.0491(8) Uani 1 1 d .
H16A H 0.5563 0.7616 0.5350 0.059 Uiso 1 1 calc R
H16B H 0.4896 0.8708 0.5245 0.059 Uiso 1 1 calc R
C17 C 0.4987(2) 0.7927(4) 0.6813(3) 0.0764(12) Uani 1 1 d .
H17A H 0.5338 0.8626 0.7069 0.115 Uiso 1 1 calc R
H17B H 0.5130 0.7063 0.7133 0.115 Uiso 1 1 calc R
H17C H 0.4465 0.8155 0.7029 0.115 Uiso 1 1 calc R
C18 C 0.47699(15) 0.5300(3) 0.5142(2) 0.0379(7) Uani 1 1 d .
C19 C 0.56434(17) 0.5086(3) 0.5329(3) 0.0528(9) Uani 1 1 d .
H19A H 0.5829 0.5728 0.5881 0.063 Uiso 1 1 calc R
H19B H 0.5735 0.4165 0.5602 0.063 Uiso 1 1 calc R
C20 C 0.6089(2) 0.5298(4) 0.4253(4) 0.0734(12) Uani 1 1 d .
H20A H 0.6635 0.5163 0.4382 0.110 Uiso 1 1 calc R
H20B H 0.6002 0.6214 0.3989 0.110 Uiso 1 1 calc R
H20C H 0.5909 0.4653 0.3711 0.110 Uiso 1 1 calc R
C21 C 0.43181(17) 0.4201(3) 0.4915(3) 0.0408(7) Uani 1 1 d .
C22 C 0.46102(19) 0.2736(3) 0.4984(3) 0.0597(10) Uani 1 1 d .
H22A H 0.4292 0.2163 0.4509 0.072 Uiso 1 1 calc R
H22B H 0.5140 0.2701 0.4708 0.072 Uiso 1 1 calc R
C23 C 0.4593(3) 0.2159(4) 0.6145(4) 0.0855(14) Uani 1 1 d .
H23A H 0.4784 0.1234 0.6136 0.128 Uiso 1 1 calc R
H23B H 0.4068 0.2170 0.6418 0.128 Uiso 1 1 calc R
H23C H 0.4918 0.2707 0.6617 0.128 Uiso 1 1 calc R
B3 B 0.3481(2) 0.4405(3) 0.4518(3) 0.0343(8) Uani 1 1 d .
B4 B 0.3283(2) 0.5148(4) 0.3217(3) 0.0450(9) Uani 1 1 d .
H4 H 0.3742 0.5347 0.2604 0.054 Uiso 1 1 calc R
B5 B 0.2492(2) 0.6286(4) 0.3406(4) 0.0516(10) Uani 1 1 d .
H5 H 0.2437 0.7237 0.2924 0.062 Uiso 1 1 calc R
B6 B 0.2199(2) 0.6200(4) 0.4805(3) 0.0487(10) Uani 1 1 d .
H6 H 0.1962 0.7097 0.5242 0.058 Uiso 1 1 calc R
B7 B 0.2671(2) 0.3401(4) 0.4909(4) 0.0520(10) Uani 1 1 d .
H7 H 0.2739 0.2467 0.5410 0.062 Uiso 1 1 calc R
B8 B 0.2962(2) 0.3472(4) 0.3513(4) 0.0533(10) Uani 1 1 d .
H8 H 0.3216 0.2575 0.3096 0.064 Uiso 1 1 calc R
B9 B 0.2340(2) 0.4644(4) 0.2818(4) 0.0589(11) Uani 1 1 d .
H9 H 0.2181 0.4518 0.1943 0.071 Uiso 1 1 calc R
B10 B 0.1669(2) 0.5298(5) 0.3798(4) 0.0609(12) Uani 1 1 d .
H10 H 0.1074 0.5602 0.3564 0.073 Uiso 1 1 calc R
B11 B 0.1866(2) 0.4517(4) 0.5079(4) 0.0587(11) Uani 1 1 d .
H11 H 0.1403 0.4311 0.5684 0.070 Uiso 1 1 calc R
B12 B 0.1963(3) 0.3542(5) 0.3852(4) 0.0662(13) Uani 1 1 d .
H12 H 0.1565 0.2695 0.3651 0.079 Uiso 1 1 calc R

loop_
_atom_site_aniso_label
_atom_site_aniso_U_11
_atom_site_aniso_U_22
_atom_site_aniso_U_33
_atom_site_aniso_U_23
_atom_site_aniso_U_13
_atom_site_aniso_U_12
C1 0.0414(17) 0.0491(18) 0.035(2) 0.0001(15) -0.0019(14) 0.0021(14)
C2 0.0387(16) 0.050(2) 0.041(2) 0.0022(14) 0.0035(14) -0.0064(14)
C11 0.055(2) 0.079(3) 0.036(2) 0.0022(17) 0.0087(17) -0.0067(18)
C12 0.0433(17) 0.0368(16) 0.0332(18) -0.0001(12) 0.0008(13) -0.0013(14)
C13 0.0519(19) 0.0450(18) 0.063(3) -0.0050(17) -0.0025(17) 0.0040(16)
C14 0.089(3) 0.052(2) 0.077(3) 0.019(2) -0.014(2) -0.005(2)
C15 0.0374(15) 0.0443(17) 0.0287(18) 0.0010(13) -0.0016(13) -0.0041(13)
C16 0.0444(17) 0.0439(17) 0.059(2) -0.0053(16) -0.0026(16) -0.0071(15)
C17 0.077(3) 0.089(3) 0.063(3) -0.032(2) -0.006(2) -0.011(2)
C18 0.0353(15) 0.0458(17) 0.0326(18) 0.0009(14) -0.0008(13) -0.0006(14)
C19 0.0408(18) 0.056(2) 0.062(3) -0.0008(16) -0.0093(16) 0.0030(15)
C20 0.051(2) 0.079(3) 0.091(3) -0.017(3) 0.021(2) -0.0033(19)
C21 0.0460(18) 0.0373(17) 0.039(2) -0.0022(14) -0.0031(14) 0.0024(14)
C22 0.054(2) 0.047(2) 0.077(3) -0.0012(19) -0.007(2) 0.0071(15)
C23 0.098(3) 0.058(2) 0.101(4) 0.029(2) -0.010(3) 0.008(2)
B3 0.0376(19) 0.0311(17) 0.034(2) -0.0024(14) -0.0012(15) -0.0026(14)
B4 0.050(2) 0.052(2) 0.032(2) -0.0061(16) -0.0013(16) 0.0009(17)
B5 0.047(2) 0.061(3) 0.047(3) 0.0053(19) -0.0090(18) 0.0048(19)
B6 0.0372(19) 0.054(2) 0.055(3) -0.0012(19) -0.0008(17) 0.0032(17)
B7 0.049(2) 0.048(2) 0.059(3) 0.0034(19) -0.005(2) -0.0147(17)
B8 0.055(2) 0.049(2) 0.056(3) -0.0143(19) -0.012(2) -0.0038(19)
B9 0.059(3) 0.068(3) 0.049(3) -0.011(2) -0.0189(19) -0.001(2)
B10 0.042(2) 0.075(3) 0.066(3) -0.003(2) -0.0122(19) -0.002(2)
B11 0.0375(19) 0.071(3) 0.067(3) -0.001(2) 0.002(2) -0.0147(18)
B12 0.053(3) 0.072(3) 0.074(4) -0.011(2) -0.016(2) -0.015(2)

loop_
_atom_type_symbol
_atom_type_description
_atom_type_scat_dispersion_real
_atom_type_scat_dispersion_imag
_atom_type_scat_source
C C 0.0033 0.0016 'International Tables Vol C Tables 4.2.6.8 and 6.1.1.4'
H H 0.0000 0.0000 'International Tables Vol C Tables 4.2.6.8 and 6.1.1.4'
B B 0.0013 0.0007 'International Tables Vol C Tables 4.2.6.8 and 6.1.1.4'

loop_
_geom_angle_atom_site_label_1
_geom_angle_atom_site_label_2
_geom_angle_atom_site_label_3
_geom_angle
C12 C1 B3 115.0(2)
C12 C1 B5 125.7(3)
B3 C1 B5 111.9(2)
C12 C1 B4 121.8(3)
B3 C1 B4 61.9(2)
B5 C1 B4 61.7(2)
C12 C1 C2 118.3(3)
B3 C1 C2 60.27(18)
B5 C1 C2 107.8(2)
B4 C1 C2 108.6(2)
C12 C1 B6 121.6(3)
B3 C1 B6 110.3(2)
B5 C1 B6 61.3(2)
B4 C1 B6 111.1(2)
C2 C1 B6 58.94(19)
C11 C2 B7 121.6(3)
C11 C2 B11 122.1(3)
B7 C2 B11 63.0(2)
C11 C2 B6 117.9(3)
B7 C2 B6 113.8(3)
B11 C2 B6 62.6(2)
C11 C2 B3 117.6(3)
B7 C2 B3 62.2(2)
B11 C2 B3 113.2(3)
B6 C2 B3 111.2(3)
C11 C2 C1 117.3(2)
B7 C2 C1 110.1(3)
B11 C2 C1 111.2(3)
B6 C2 C1 61.1(2)
B3 C2 C1 59.29(18)
C15 C12 C1 120.9(3)
C15 C12 C13 123.2(3)
C1 C12 C13 115.7(3)
C12 C13 C14 112.1(3)
C12 C15 C18 124.5(2)
C12 C15 C16 118.2(3)
C18 C15 C16 117.2(2)
C17 C16 C15 111.5(3)
C21 C18 C15 123.9(2)
C21 C18 C19 118.9(3)
C15 C18 C19 116.9(2)
C20 C19 C18 110.3(3)
C18 C21 C22 123.1(3)
C18 C21 B3 120.0(2)
C22 C21 B3 116.8(3)
C23 C22 C21 113.3(3)
C21 B3 C1 115.5(2)
C21 B3 C2 119.9(3)
C1 B3 C2 60.44(18)
C21 B3 B8 128.7(3)
C1 B3 B8 107.0(3)
C2 B3 B8 105.1(2)
C21 B3 B7 125.8(3)
C1 B3 B7 107.7(3)
C2 B3 B7 58.0(2)
B8 B3 B7 60.0(2)
C21 B3 B4 121.0(3)
C1 B3 B4 59.59(19)
C2 B3 B4 107.0(2)
B8 B3 B4 59.9(2)
B7 B3 B4 108.3(3)
C1 B4 B9 106.4(3)
C1 B4 B8 106.1(3)
B9 B4 B8 60.6(2)
C1 B4 B3 58.5(2)
B9 B4 B3 107.9(3)
B8 B4 B3 59.9(2)
C1 B4 B5 58.9(2)
B9 B4 B5 60.3(2)
B8 B4 B5 108.4(3)
B3 B4 B5 106.9(3)
C1 B5 B6 60.1(2)
C1 B5 B4 59.3(2)
B6 B5 B4 108.2(3)
C1 B5 B9 106.1(3)
B6 B5 B9 107.4(3)
B4 B5 B9 59.5(2)
C1 B5 B10 106.6(3)
B6 B5 B10 59.5(2)
B4 B5 B10 107.7(3)
B9 B5 B10 60.0(2)
C2 B6 C1 60.00(19)
C2 B6 B10 105.4(3)
C1 B6 B10 106.3(3)
C2 B6 B5 106.5(3)
C1 B6 B5 58.6(2)
B10 B6 B5 60.4(2)
C2 B6 B11 58.3(2)
C1 B6 B11 106.9(3)
B10 B6 B11 59.9(2)
B5 B6 B11 108.4(3)
C2 B7 B8 106.4(3)
C2 B7 B3 59.79(19)
B8 B7 B3 59.9(2)
C2 B7 B12 105.7(3)
B8 B7 B12 59.9(3)
B3 B7 B12 107.7(3)
C2 B7 B11 58.5(2)
B8 B7 B11 107.9(3)
B3 B7 B11 107.7(3)
B12 B7 B11 60.0(2)
B3 B8 B4 60.2(2)
B3 B8 B7 60.1(2)
B4 B8 B7 108.6(3)
B3 B8 B12 108.1(3)
B4 B8 B12 108.4(3)
B7 B8 B12 60.2(2)
B3 B8 B9 107.4(3)
B4 B8 B9 59.6(2)
B7 B8 B9 108.0(3)
B12 B8 B9 60.1(3)
B4 B9 B12 108.2(3)
B4 B9 B5 60.1(2)
B12 B9 B5 108.6(3)
B4 B9 B10 108.3(3)
B12 B9 B10 60.6(3)
B5 B9 B10 60.1(2)
B4 B9 B8 59.8(2)
B12 B9 B8 59.6(3)
B5 B9 B8 107.7(3)
B10 B9 B8 107.8(3)
B6 B10 B11 60.4(2)
B6 B10 B9 107.9(3)
B11 B10 B9 107.9(3)
B6 B10 B5 60.1(2)
B11 B10 B5 108.5(3)
B9 B10 B5 60.0(2)
B6 B10 B12 107.9(3)
B11 B10 B12 59.9(3)
B9 B10 B12 59.7(3)
B5 B10 B12 107.8(3)
C2 B11 B10 105.9(3)
C2 B11 B6 59.09(19)
B10 B11 B6 59.7(2)
C2 B11 B7 58.5(2)
B10 B11 B7 108.3(3)
B6 B11 B7 107.3(3)
C2 B11 B12 105.6(3)
B10 B11 B12 60.8(3)
B6 B11 B12 108.2(3)
B7 B11 B12 60.0(2)
B8 B12 B7 59.9(2)
B8 B12 B11 107.9(3)
B7 B12 B11 60.0(2)
B8 B12 B9 60.3(2)
B7 B12 B9 107.9(3)
B11 B12 B9 107.5(3)
B8 B12 B10 107.7(3)
B7 B12 B10 107.2(3)
B11 B12 B10 59.3(2)
B9 B12 B10 59.7(3)

loop_
_geom_bond_atom_site_label_1
_geom_bond_atom_site_label_2
_geom_bond_distance
C1 C12 1.502(4)
C1 B3 1.708(4)
C1 B5 1.720(5)
C1 B4 1.727(5)
C1 C2 1.728(4)
C1 B6 1.746(5)
C2 C11 1.503(5)
C2 B7 1.693(5)
C2 B11 1.695(5)
C2 B6 1.709(5)
C2 B3 1.725(5)
C12 C15 1.353(4)
C12 C13 1.517(4)
C13 C14 1.527(5)
C15 C18 1.479(4)
C15 C16 1.521(4)
C16 C17 1.513(5)
C18 C21 1.351(4)
C18 C19 1.531(4)
C19 C20 1.523(5)
C21 C22 1.517(4)
C21 B3 1.527(5)
C22 C23 1.513(6)
B3 B8 1.761(5)
B3 B7 1.766(5)
B3 B4 1.766(5)
B4 B9 1.758(6)
B4 B8 1.762(6)
B4 B5 1.769(5)
B5 B6 1.768(6)
B5 B9 1.772(6)
B5 B10 1.774(6)
B6 B10 1.757(6)
B6 B11 1.769(6)
B7 B8 1.763(6)
B7 B12 1.769(6)
B7 B11 1.770(6)
B8 B12 1.764(6)
B8 B9 1.776(6)
B9 B12 1.772(7)
B9 B10 1.772(7)
B10 B11 1.760(7)
B10 B12 1.788(7)
B11 B12 1.770(7)
